data_2001776
loop_
_publ_author_name
'Lis, T.'

_publ_section_title
;
 Structure of phosphoglycolate (PG) in different ionization states.
 Structure of phosphoglycolic acid (H~3~PG) and its salts: KH~2~PG,
 NaH~2~PG, K~3~H~3~(PG)~2~, Na~2~HPG.0.5H~2~O, Na~5~H(PG)~2~.4H~2~O and
 Na~3~PG.4H~2~O
;
_journal_issue 4
_journal_name_full 'Acta Crystallographica Section C'
_journal_page_first 696
_journal_page_last 705
_journal_paper_doi 10.1107/S0108270192010758
_journal_volume 49
_journal_year 1993
_chemical_formula_moiety 'C2 H2 O6 P1,4(H2 O1),3Na'
_chemical_formula_sum 'C2 H10 Na3 O10 P'
_chemical_formula_weight 294.04
_space_group_IT_number 14
_space_group_name_Hall '-P 2yn'
_space_group_name_H-M_alt 'P 1 21/n 1'
_symmetry_cell_setting monoclinic
_symmetry_space_group_name_H-M 'P 1 21/n 1'
_cell_angle_alpha 90
_cell_angle_beta 115.29(9)
_cell_angle_gamma 90
_cell_formula_units_Z 4
_cell_length_a 6.243(6)
_cell_length_b 26.08(2)
_cell_length_c 6.763(7)
_cell_volume 995.6(18)
_diffrn_radiation_type Cu
_diffrn_radiation_wavelength 1.54118
_exptl_absorpt_coefficient_mu 0.424
_exptl_crystal_density_diffrn 1.962(4)
_exptl_crystal_density_meas 1.98
_exptl_crystal_F_000 600
_cod_data_source_file mu1010.cif
_cod_data_source_block mu1010_structure_8_of_8
_cod_original_sg_symbol_H-M 'P 21/n'
_cod_original_formula_sum 'C2 H10 Na3 O10 P1'
_cod_database_code 2001776

loop_
_space_group_symop_id
_space_group_symop_operation_xyz
1 x,y,z
2 -x+1/2,y+1/2,-z+1/2
3 -x,-y,-z
4 x+1/2,-y+1/2,z+1/2

loop_
_atom_site_label
_atom_site_fract_x
_atom_site_fract_y
_atom_site_fract_z
_atom_site_U_iso_or_equiv
Na(1A) .19931(19) .02417(4) .41176(17) .0251(3)
Na(2) .21971(19) .15443(4) .23495(17) .0253(3)
Na(3) .2585(2) .24865(5) .79434(17) .0303(3)
P .56226(11) .12996(2) .04147(10) .0149(2)
O(1) .6127(3) .13056(7) .2801(3) .0214(4)
O(2) .7735(4) .16628(7) .0369(3) .0225(4)
O(3) .3311(4) .15370(7) -.1082(3) .0236(5)
O(4) .6015(4) .07750(6) -.0379(3) .0209(4)
O(5) .6895(4) .26551(7) -.0820(3) .0231(4)
O(6) .8258(4) .25502(7) -.3336(3) .02385(5)
O(7) .2286(4) .00745(8) .7707(4) .0263(5)
O(8) .0850(4) .06534(8) .0734(4) .0284(5)
O(9) .6077(4) .05462(7) .5628(4) .0262(5)
O(10) .1066(4) .10982(8) .4912(4) .0241(5)
C(1) .7610(5) .23834(9) -.1949(4) .0160(5)
C(2) .7648(6) .18076(10) -.1702(5) .0222(6)
H(2) .896(7) .1673(14) -.197(6) .051(11)
H(21) .620(6) .1715(12) -.286(5) .031(9)
H(7) .340(9) .0331(19) .829(8) .097(18)
H(71) .278(6) -.0193(14) .844(6) .038(10)
H(8) .109(7) .0532(14) -.017(6) .042(11)
H(81) -.075(7) .0715(14) .027(6) .047(11)
H(9) .615(7) .0820(15) .478(6) .053(11)
H(91) .594(7) .0674(13) .653(6) .034(11)
H(10) .167(7) .1215(14) .610(6) .038(11)
H(O1) -.034(8) .1152(16) .436(7) .068(15)

loop_
_geom_angle_atom_site_label_1
_geom_angle_atom_site_label_2
_geom_angle_atom_site_label_3
_geom_angle
O(1) P O(4) 113.2(2)
O(2) P O(3) 107.4(2)
O(2) P O(4) 105.1(2)
O(3) P O(4) 112.7(2)
P O(2) C(2) 118.6(2)
O(2) C(2) C(1) 111.3(3)
C(2) C(1) O(5) 119.1(3)
C(2) C(1) O(6) 115.8(3)
O(5) C(1) O(6) 125.1(3)

loop_
_geom_bond_atom_site_label_1
_geom_bond_atom_site_label_2
_geom_bond_distance
P O(3) 1.497(2)
P O(4) 1.527(2)
O(2) C(2) 1.430(3)
C(2) C(1) 1.510(4)
C(1) O(5) 1.256(3)
C(1) O(6) 1.248(3)
C(1) O(6) 1.249(3)
